data_2014890
loop_
_publ_author_name
'Vijay Mahadevan Iyer'
'Helen Stoeckli-Evans'
'Anthony D'Al\'eo'
'Luisa De Cola'
'Peter Belser'

_publ_section_title
;
 Packing effects in 4,4'-bis(4-hydroxybutyl)-2,2'-bipyridine and
 4,4'-bis(4-bromobutyl)-2,2'-bipyridine
;
_journal_issue 4
_journal_name_full 'Acta Crystallographica Section C'
_journal_page_first o259
_journal_page_last o261
_journal_paper_doi 10.1107/S0108270105006438
_journal_volume 61
_journal_year 2005
_chemical_formula_iupac 'C18 H22 Br2 N2'
_chemical_formula_moiety 'C18 H22 Br2 N2'
_chemical_formula_sum 'C18 H22 Br2 N2'
_chemical_formula_weight 426.20
_chemical_name_systematic
;
4,4'-bis(4-bromobutyl)-2,2'-bipyridine
;
_space_group_IT_number 61
_symmetry_cell_setting orthorhombic
_symmetry_space_group_name_Hall '-P 2ac 2ab'
_symmetry_space_group_name_H-M 'P b c a'
_atom_sites_solution_hydrogens geom
_atom_sites_solution_primary direct
_atom_sites_solution_secondary difmap
_audit_creation_method SHELXL-97
_cell_angle_alpha 90.00
_cell_angle_beta 90.00
_cell_angle_gamma 90.00
_cell_formula_units_Z 4
_cell_length_a 8.3566(12)
_cell_length_b 14.246(2)
_cell_length_c 14.779(2)
_cell_measurement_reflns_used 4377
_cell_measurement_temperature 173(2)
_cell_measurement_theta_max 25.56
_cell_measurement_theta_min 1.43
_cell_volume 1759.4(4)
_computing_cell_refinement X-Area
_computing_data_collection 'X-Area (Stoe & Cie, 2004)'
_computing_data_reduction 'X-RED32 (Stoe & Cie, 2004)'
_computing_molecular_graphics 'PLATON  (Spek, 2003)'
_computing_publication_material SHELXL97
_computing_structure_refinement 'SHELXL97 (Sheldrick, 1997)'
_computing_structure_solution 'SHELXS97 (Sheldrick, 1990)'
_diffrn_ambient_temperature 173(2)
_diffrn_measured_fraction_theta_full 0.998
_diffrn_measured_fraction_theta_max 0.998
_diffrn_measurement_device_type 'STOE IPDS-II'
_diffrn_measurement_method 'rotation method'
_diffrn_radiation_monochromator graphite
_diffrn_radiation_source 'fine-focus sealed tube'
_diffrn_radiation_type MoK\a
_diffrn_radiation_wavelength 0.71073
_diffrn_reflns_av_R_equivalents 0.0549
_diffrn_reflns_av_sigmaI/netI 0.0342
_diffrn_reflns_limit_h_max 9
_diffrn_reflns_limit_h_min -9
_diffrn_reflns_limit_k_max 16
_diffrn_reflns_limit_k_min -16
_diffrn_reflns_limit_l_max 14
_diffrn_reflns_limit_l_min -17
_diffrn_reflns_number 7834
_diffrn_reflns_theta_full 25.07
_diffrn_reflns_theta_max 25.07
_diffrn_reflns_theta_min 2.86
_diffrn_standards_decay_% 0
_diffrn_standards_interval_time 0
_diffrn_standards_number 0
_exptl_absorpt_coefficient_mu 4.606
_exptl_absorpt_correction_T_max 0.631
_exptl_absorpt_correction_T_min 0.267
_exptl_absorpt_correction_type refdelf
_exptl_absorpt_process_details 'DELrefABS in PLATON (Spek, 2003)'
_exptl_crystal_colour colourless
_exptl_crystal_density_diffrn 1.609
_exptl_crystal_density_meas ?
_exptl_crystal_density_method 'not measured'
_exptl_crystal_description plate
_exptl_crystal_F_000 856
_exptl_crystal_size_max 0.30
_exptl_crystal_size_mid 0.20
_exptl_crystal_size_min 0.10
_refine_diff_density_max 0.412
_refine_diff_density_min -0.648
_refine_ls_extinction_method none
_refine_ls_goodness_of_fit_ref 0.956
_refine_ls_hydrogen_treatment constr
_refine_ls_matrix_type full
_refine_ls_number_parameters 100
_refine_ls_number_reflns 1560
_refine_ls_number_restraints 0
_refine_ls_restrained_S_all 0.956
_refine_ls_R_factor_all 0.0609
_refine_ls_R_factor_gt 0.0369
_refine_ls_shift/su_max <0.001
_refine_ls_shift/su_mean <0.001
_refine_ls_structure_factor_coef Fsqd
_refine_ls_weighting_details 'calc w=1/[\s^2^(Fo^2^)+(0.0503P)^2^] where P=(Fo^2^+2Fc^2^)/3'
_refine_ls_weighting_scheme calc
_refine_ls_wR_factor_gt 0.0827
_refine_ls_wR_factor_ref 0.0907
_reflns_number_gt 1064
_reflns_number_total 1560
_reflns_threshold_expression I>2\s(I)
_cod_data_source_file sk1818.cif
_cod_data_source_block II
_cod_depositor_comments
;
The following automatic conversions were performed:

'_exptl_absorpt_correction_type' value 'refdelF' changed to 'refdelf'
according to /home/saulius/struct/CIF-dictionaries/cif_core.dic
dictionary named 'cif_core.dic' version 2.4.1 from 2010-06-29.

Automatic conversion script
Id: cif_fix_values 1715 2011-07-08 13:25:40Z adriana 

The following automatic conversions were performed:

'_exptl_crystal_density_meas' value 'none' was changed to '?' - the
value is perceived as not measured.

Automatic conversion script
Id: cif_fix_values 3008 2015-01-20 13:52:24Z robertas 
;
_cod_database_code 2014890
_cod_database_fobs_code 2014890

loop_
_symmetry_equiv_pos_as_xyz
'x, y, z'
'-x+1/2, -y, z+1/2'
'x+1/2, -y+1/2, -z'
'-x, y+1/2, -z+1/2'
'-x, -y, -z'
'x-1/2, y, -z-1/2'
'-x-1/2, y-1/2, z'
'x, -y-1/2, z-1/2'

loop_
_atom_site_label
_atom_site_fract_x
_atom_site_fract_y
_atom_site_fract_z
_atom_site_U_iso_or_equiv
_atom_site_adp_type
_atom_site_calc_flag
_atom_site_refinement_flags
_atom_site_occupancy
_atom_site_disorder_assembly
_atom_site_disorder_group
_atom_site_type_symbol
Br1 0.03706(4) 0.74683(3) 0.37863(3) 0.04190(17) Uani d . 1 . . Br
N1 1.0144(3) 0.4109(2) 0.41392(19) 0.0277(6) Uani d . 1 . . N
C2 0.9514(3) 0.4823(2) 0.4614(2) 0.0240(7) Uani d . 1 . . C
C3 0.8025(4) 0.5208(2) 0.4414(2) 0.0273(7) Uani d . 1 . . C
H8 0.7620 0.5709 0.4772 0.033 Uiso calc R 1 . . H
C4 0.7129(4) 0.4866(2) 0.3699(2) 0.0283(8) Uani d . 1 . . C
C5 0.7792(4) 0.4121(2) 0.3209(2) 0.0276(8) Uani d . 1 . . C
H5 0.7228 0.3856 0.2713 0.033 Uiso calc R 1 . . H
C6 0.9255(4) 0.3780(2) 0.3449(3) 0.0301(8) Uani d . 1 . . C
H3 0.9677 0.3274 0.3105 0.036 Uiso calc R 1 . . H
C7 0.5509(4) 0.5241(3) 0.3431(3) 0.0347(8) Uani d . 1 . . C
H2A 0.4730 0.4719 0.3466 0.042 Uiso calc R 1 . . H
H2B 0.5565 0.5441 0.2791 0.042 Uiso calc R 1 . . H
C8 0.4859(4) 0.6056(2) 0.3985(3) 0.0323(8) Uani d . 1 . . C
H11A 0.5599 0.6597 0.3938 0.039 Uiso calc R 1 . . H
H11B 0.4791 0.5871 0.4629 0.039 Uiso calc R 1 . . H
C9 0.3199(4) 0.6346(2) 0.3646(3) 0.0316(8) Uani d . 1 . . C
H7A 0.3287 0.6586 0.3020 0.038 Uiso calc R 1 . . H
H7B 0.2490 0.5789 0.3637 0.038 Uiso calc R 1 . . H
C10 0.2476(4) 0.7085(2) 0.4235(3) 0.0299(8) Uani d . 1 . . C
H10A 0.3193 0.7638 0.4254 0.036 Uiso calc R 1 . . H
H10B 0.2368 0.6841 0.4860 0.036 Uiso calc R 1 . . H

loop_
_atom_site_aniso_label
_atom_site_aniso_U_11
_atom_site_aniso_U_22
_atom_site_aniso_U_33
_atom_site_aniso_U_12
_atom_site_aniso_U_13
_atom_site_aniso_U_23
Br1 0.0373(2) 0.0474(3) 0.0410(3) 0.01093(17) 0.00046(15) 0.00705(19)
N1 0.0270(14) 0.0269(15) 0.0292(15) -0.0002(12) 0.0002(12) -0.0009(13)
C2 0.0243(16) 0.0223(16) 0.0253(18) -0.0026(12) 0.0024(12) 0.0012(14)
C3 0.0291(16) 0.0243(16) 0.028(2) -0.0022(14) -0.0003(14) -0.0044(15)
C4 0.0271(17) 0.0263(17) 0.031(2) -0.0036(13) 0.0006(13) 0.0041(16)
C5 0.0288(17) 0.0288(18) 0.0253(19) -0.0049(14) -0.0022(13) -0.0028(15)
C6 0.0329(17) 0.0301(18) 0.0272(19) -0.0041(14) 0.0055(15) -0.0032(15)
C7 0.0311(18) 0.0364(19) 0.037(2) 0.0023(15) -0.0053(15) -0.0061(18)
C8 0.0298(18) 0.0325(19) 0.035(2) 0.0016(15) -0.0047(15) -0.0009(16)
C9 0.0280(16) 0.0338(18) 0.033(2) 0.0034(14) -0.0013(15) -0.0047(17)
C10 0.0261(15) 0.0276(18) 0.036(2) 0.0021(15) -0.0038(15) 0.0043(16)

loop_
_atom_type_symbol
_atom_type_description
_atom_type_scat_dispersion_real
_atom_type_scat_dispersion_imag
_atom_type_scat_source
C C 0.0033 0.0016 'International Tables Vol C Tables 4.2.6.8 and 6.1.1.4'
H H 0.0000 0.0000 'International Tables Vol C Tables 4.2.6.8 and 6.1.1.4'
N N 0.0061 0.0033 'International Tables Vol C Tables 4.2.6.8 and 6.1.1.4'
Br Br -0.2901 2.4595 'International Tables Vol C Tables 4.2.6.8 and 6.1.1.4'

loop_
_geom_angle_atom_site_label_1
_geom_angle_atom_site_label_2
_geom_angle_atom_site_label_3
_geom_angle_site_symmetry_3
_geom_angle
C2 N1 C6 . 116.3(3)
N1 C2 C3 . 122.5(3)
N1 C2 C2 5_766 116.3(3)
C3 C2 C2 5_766 121.2(4)
C4 C3 C2 . 120.5(3)
C4 C3 H8 . 119.8
C2 C3 H8 . 119.8
C3 C4 C5 . 116.6(3)
C3 C4 C7 . 124.2(3)
C5 C4 C7 . 119.2(3)
C6 C5 C4 . 119.4(3)
C6 C5 H5 . 120.3
C4 C5 H5 . 120.3
N1 C6 C5 . 124.7(3)
N1 C6 H3 . 117.7
C5 C6 H3 . 117.7
C4 C7 C8 . 116.7(3)
C4 C7 H2A . 108.1
C8 C7 H2A . 108.1
C4 C7 H2B . 108.1
C8 C7 H2B . 108.1
H2A C7 H2B . 107.3
C7 C8 C9 . 110.7(3)
C7 C8 H11A . 109.5
C9 C8 H11A . 109.5
C7 C8 H11B . 109.5
C9 C8 H11B . 109.5
H11A C8 H11B . 108.1
C10 C9 C8 . 111.5(3)
C10 C9 H7A . 109.3
C8 C9 H7A . 109.3
C10 C9 H7B . 109.3
C8 C9 H7B . 109.3
H7A C9 H7B . 108.0
C9 C10 Br1 . 111.2(2)
C9 C10 H10A . 109.4
Br1 C10 H10A . 109.4
C9 C10 H10B . 109.4
Br1 C10 H10B . 109.4
H10A C10 H10B . 108.0

loop_
_geom_bond_atom_site_label_1
_geom_bond_atom_site_label_2
_geom_bond_site_symmetry_2
_geom_bond_distance
_geom_bond_publ_flag
Br1 C10 . 1.958(3) ?
N1 C2 . 1.344(4) ?
N1 C6 . 1.346(5) ?
C2 C3 . 1.392(4) ?
C2 C2 5_766 1.488(6) ?
C3 C4 . 1.383(5) ?
C3 H8 . 0.9500 ?
C4 C5 . 1.400(5) ?
C4 C7 . 1.508(4) ?
C5 C6 . 1.363(5) ?
C5 H5 . 0.9500 ?
C6 H3 . 0.9500 ?
C7 C8 . 1.521(5) ?
C7 H2A . 0.9900 ?
C7 H2B . 0.9900 ?
C8 C9 . 1.531(5) ?
C8 H11A . 0.9900 ?
C8 H11B . 0.9900 ?
C9 C10 . 1.494(5) ?
C9 H7A . 0.9900 ?
C9 H7B . 0.9900 ?
C10 H10A . 0.9900 ?
C10 H10B . 0.9900 ?

loop_
_geom_hbond_atom_site_label_D
_geom_hbond_atom_site_label_H
_geom_hbond_atom_site_label_A
_geom_hbond_site_symmetry_A
_geom_hbond_distance_DH
_geom_hbond_distance_HA
_geom_hbond_distance_DA
_geom_hbond_angle_DHA
_geom_hbond_publ_flag
C10 H10A N1 7_765 0.99 2.52 3.506(4) 173 yes

loop_
_geom_torsion_atom_site_label_1
_geom_torsion_atom_site_label_2
_geom_torsion_atom_site_label_3
_geom_torsion_atom_site_label_4
_geom_torsion_site_symmetry_1
_geom_torsion_site_symmetry_4
_geom_torsion
C6 N1 C2 C3 . . 0.2(5)
C6 N1 C2 C2 . 5_766 179.1(3)
N1 C2 C3 C4 . . -0.6(5)
C2 C2 C3 C4 5_766 . -179.5(4)
C2 C3 C4 C5 . . 0.7(5)
C2 C3 C4 C7 . . -179.8(3)
C3 C4 C5 C6 . . -0.4(5)
C7 C4 C5 C6 . . -179.9(3)
C2 N1 C6 C5 . . 0.1(5)
C4 C5 C6 N1 . . 0.0(5)
C3 C4 C7 C8 . . 1.0(5)
C5 C4 C7 C8 . . -179.5(3)
C4 C7 C8 C9 . . -178.9(3)
C7 C8 C9 C10 . . 174.7(3)
C8 C9 C10 Br1 . . 178.9(2)
